data_7701170
loop_
_publ_author_name
'Delorme, Marion'
'Punter, Alexander'
'Oliveira, Raquel'
'Aubert, Corinne'
'Carissan, Yannick'
'Parrain, Jean-Luc'
'Amatore, Muriel'
'Nava, Paola'
'Commeiras, Laurent'

_publ_section_title
;
 When cobalt-mediated [2 + 2 + 2] cycloaddition reaction dares go astray:
 synthesis of unprecedented cobalt(iii)-complexes.
;
_journal_issue 42
_journal_name_full 'Dalton transactions (Cambridge, England : 2003)'
_journal_page_first 15767
_journal_page_last 15771
_journal_paper_doi 10.1039/c9dt03311d
_journal_volume 48
_journal_year 2019
_chemical_formula_moiety 'C34 H38 Co N O8 S, C2 H3 N'
_chemical_formula_sum 'C36 H41 Co N2 O8 S'
_chemical_formula_weight 720.70
_space_group_crystal_system monoclinic
_space_group_IT_number 14
_space_group_name_Hall '-P 2ybc'
_space_group_name_H-M_alt 'P 1 21/c 1'
_symmetry_space_group_name_Hall '-P 2ybc'
_symmetry_space_group_name_H-M 'P 1 21/c 1'
_atom_sites_solution_hydrogens geom
_atom_sites_solution_primary direct
_audit_creation_date 2017-02-09
_audit_creation_method
;
Olex2 1.2
(compiled 2017.01.04 svn.r3372 for OlexSys, GUI svn.r5292)
;
_audit_update_record
;
2018-07-05 deposited with the CCDC.    2019-09-16 downloaded from the CCDC.
;
_cell_angle_alpha 90
_cell_angle_beta 93.3497(12)
_cell_angle_gamma 90
_cell_formula_units_Z 4
_cell_length_a 9.07112(12)
_cell_length_b 14.17053(18)
_cell_length_c 26.6353(4)
_cell_measurement_reflns_used 9835
_cell_measurement_temperature 293
_cell_measurement_theta_max 74.0000
_cell_measurement_theta_min 4.5330
_cell_volume 3417.92(8)
_computing_cell_refinement 'CrysAlisPro 1.171.39.9b (Rigaku OD, 2015)'
_computing_data_collection 'CrysAlisPro 1.171.39.9b (Rigaku OD, 2015)'
_computing_data_reduction 'CrysAlisPro 1.171.39.9b (Rigaku OD, 2015)'
_computing_molecular_graphics 'Olex2 (Dolomanov et al., 2009)'
_computing_publication_material 'Olex2 (Dolomanov et al., 2009)'
_computing_structure_refinement 'ShelXL (Sheldrick, 2015)'
_computing_structure_solution 'ShelXS (Sheldrick, 2008)'
_diffrn_ambient_temperature 293
_diffrn_detector 'CCD plate'
_diffrn_detector_area_resol_mean 5.3048
_diffrn_detector_type AtlasS2
_diffrn_measured_fraction_theta_full 1.000
_diffrn_measured_fraction_theta_max 0.985
_diffrn_measurement_details
;
List of Runs (angles in degrees, time in seconds):

  # Type    Start    End  Width  t~exp~   \w     \q     \k     \f   Frames
#--------------------------------------------------------------------------
  1  \w   -114.00 -29.00   1.00    8.00    --  -41.07 -38.00-150.00   85
  2  \w    -63.00 -28.00   1.00    8.00    --  -41.07  57.00 -90.00   35
  3  \w   -113.00 -17.00   1.00    8.00    --  -41.07 -57.00 120.00   96
  4  \w    -53.00  23.00   1.00    8.00    --  -41.07  38.00-180.00   76
  5  \w   -115.00 -28.00   1.00    8.00    --  -41.07 -38.00   0.00   87
  6  \w     -9.00  25.00   1.00    8.00    --   41.07 -38.00 -60.00   34
  7  \w     96.00 129.00   1.00   30.00    --  107.87 125.00  60.00   33
  8  \w     83.00 178.00   1.00   30.00    --  107.87  45.00 -60.00   95
  9  \w     42.00  91.00   1.00   30.00    --  107.87-125.00-120.00   49
 10  \w     58.00 103.00   1.00   30.00    --  107.87 -94.00 -90.00   45
 11  \w     83.00 176.00   1.00   30.00    --  107.87  45.00   0.00   93
 12  \w     80.00 122.00   1.00   30.00    --  107.87-125.00-150.00   42
 13  \w     85.00 110.00   1.00   30.00    --  107.87-125.00 120.00   25
 14  \w    104.00 172.00   1.00   30.00    --  107.87  61.00-120.00   68
 15  \w     40.00  69.00   1.00   30.00    --  107.87-125.00-150.00   29
 16  \w     44.00 106.00   1.00   30.00    --  107.87 -45.00-180.00   62
 17  \w     57.00 132.00   1.00   30.00    --  107.87 -61.00  30.00   75
 18  \w     26.00  53.00   1.00   30.00    --  107.87 -94.00 -30.00   27
 19  \w     81.00 107.00   1.00   30.00    --  107.87 -94.00 -30.00   26
 20  \w     42.00 135.00   1.00   30.00    --  107.87 -61.00 -60.00   93
 21  \w    153.00 178.00   1.00   30.00    --  107.87  45.00 -90.00   25
;
_diffrn_measurement_device 'four-circle diffractometer'
_diffrn_measurement_device_type 'SuperNova, Dual, Cu at home/near, AtlasS2'
_diffrn_measurement_method '\w scans'
_diffrn_orient_matrix_type 'CrysAlisPro convention (1999,Acta A55,543-557)'
_diffrn_orient_matrix_UB_11 0.0766303000
_diffrn_orient_matrix_UB_12 0.0967377000
_diffrn_orient_matrix_UB_13 -0.0027490000
_diffrn_orient_matrix_UB_21 0.0322305000
_diffrn_orient_matrix_UB_22 -0.0191174000
_diffrn_orient_matrix_UB_23 -0.0552299000
_diffrn_orient_matrix_UB_31 -0.1484037000
_diffrn_orient_matrix_UB_32 0.0458278000
_diffrn_orient_matrix_UB_33 -0.0172694000
_diffrn_radiation_monochromator mirror
_diffrn_radiation_probe x-ray
_diffrn_radiation_type CuK\a
_diffrn_radiation_wavelength 1.54184
_diffrn_reflns_av_R_equivalents 0.0265
_diffrn_reflns_av_unetI/netI 0.0230
_diffrn_reflns_Laue_measured_fraction_full 1.000
_diffrn_reflns_Laue_measured_fraction_max 0.985
_diffrn_reflns_limit_h_max 9
_diffrn_reflns_limit_h_min -11
_diffrn_reflns_limit_k_max 17
_diffrn_reflns_limit_k_min -17
_diffrn_reflns_limit_l_max 31
_diffrn_reflns_limit_l_min -33
_diffrn_reflns_number 24414
_diffrn_reflns_point_group_measured_fraction_full 1.000
_diffrn_reflns_point_group_measured_fraction_max 0.985
_diffrn_reflns_theta_full 67.684
_diffrn_reflns_theta_max 74.163
_diffrn_reflns_theta_min 3.534
_diffrn_source 'micro-focus sealed X-ray tube'
_diffrn_source_type 'SuperNova (Cu) X-ray Source'
_exptl_absorpt_coefficient_mu 4.963
_exptl_absorpt_correction_T_max 1.00000
_exptl_absorpt_correction_T_min 0.60610
_exptl_absorpt_correction_type multi-scan
_exptl_absorpt_process_details
;
CrysAlisPro 1.171.39.9b (Rigaku Oxford Diffraction, 2015)
Empirical absorption correction using spherical harmonics,
 implemented in SCALE3 ABSPACK scaling algorithm.
;
_exptl_crystal_colour red
_exptl_crystal_colour_primary red
_exptl_crystal_density_diffrn 1.401
_exptl_crystal_description prism
_exptl_crystal_F_000 1512
_exptl_crystal_size_max 0.18
_exptl_crystal_size_mid 0.13
_exptl_crystal_size_min 0.04
_refine_diff_density_max 0.462
_refine_diff_density_min -0.361
_refine_diff_density_rms 0.050
_refine_ls_extinction_method none
_refine_ls_goodness_of_fit_ref 1.025
_refine_ls_hydrogen_treatment constr
_refine_ls_matrix_type full
_refine_ls_number_parameters 439
_refine_ls_number_reflns 6847
_refine_ls_number_restraints 10
_refine_ls_restrained_S_all 1.026
_refine_ls_R_factor_all 0.0447
_refine_ls_R_factor_gt 0.0397
_refine_ls_shift/su_max 0.001
_refine_ls_shift/su_mean 0.000
_refine_ls_structure_factor_coef Fsqd
_refine_ls_weighting_details 'w=1/[\s^2^(Fo^2^)+(0.0668P)^2^+0.9790P] where P=(Fo^2^+2Fc^2^)/3'
_refine_ls_weighting_scheme calc
_refine_ls_wR_factor_gt 0.1085
_refine_ls_wR_factor_ref 0.1130
_reflns_Friedel_coverage 0.000
_reflns_number_gt 6167
_reflns_number_total 6847
_reflns_threshold_expression 'I > 2\s(I)'
_cod_data_source_file c9dt03311d2.cif
_cod_data_source_block mdl326
_cod_depositor_comments 'Adding full bibliography for 7701168--7701171.cif.'
_cod_database_code 7701170
_shelx_shelxl_version_number 2016/4
_chemical_oxdiff_formula 'c30 h30 Co1 n1 o8 s1'
_shelx_space_group_comment
;
The symmetry employed for this shelxl refinement is uniquely defined
by the following loop, which should always be used as a source of
symmetry information in preference to the above space-group names.
They are only intended as comments.
;
_reflns_odcompleteness_completeness 99.95
_reflns_odcompleteness_iscentric 1
_reflns_odcompleteness_theta 66.97
_olex2_refinement_description
;
1. Fixed Uiso
 At 1.2 times of:
  All C(H) groups, All C(H,H) groups
 At 1.5 times of:
  All C(H,H,H) groups
2. Rigid bond restraints
 C23, C27, C26, C25, C24
 with sigma for 1-2 distances of 0.002 and sigma for 1-3 distances of 0.002
3.a Ternary CH refined with riding coordinates:
 C5(H5), C11(H11)
3.b Secondary CH2 refined with riding coordinates:
 C3(H3A,H3B), C4(H4A,H4B), C14(H14A,H14B), C16(H16A,H16B), C18(H18A,H18B),
 C21(H21A,H21B)
3.c Aromatic/amide H refined with riding coordinates:
 C23(H23), C24(H24), C25(H25), C26(H26), C27(H27), C29(H29), C30(H30),
 C32(H32), C33(H33)
3.d Idealised Me refined as rotating group:
 C12(H12A,H12B,H12C), C13(H13A,H13B,H13C), C19(H19A,H19B,H19C), C22(H22A,H22B,
 H22C), C34(H34A,H34B,H34C), C35(H35A,H35B,H35C)
;
_olex2_submission_special_instructions 'No special instructions were received'
_oxdiff_exptl_absorpt_empirical_details
;
Empirical correction (ABSPACK) includes:
- Absorption correction using spherical harmonics
- Frame scaling
;
_oxdiff_exptl_absorpt_empirical_full_max 1.365
_oxdiff_exptl_absorpt_empirical_full_min 0.809

loop_
_space_group_symop_operation_xyz
'x, y, z'
'-x, y+1/2, -z+1/2'
'-x, -y, -z'
'x, -y-1/2, z-1/2'

loop_
_atom_site_label
_atom_site_type_symbol
_atom_site_fract_x
_atom_site_fract_y
_atom_site_fract_z
_atom_site_U_iso_or_equiv
_atom_site_adp_type
_atom_site_occupancy
_atom_site_site_symmetry_order
_atom_site_calc_flag
_atom_site_refinement_flags_posn
_atom_site_refinement_flags_adp
Co1 Co 0.69079(3) 0.31502(2) 0.48051(2) 0.03831(10) Uani 1 1 d . .
S1 S 0.15566(6) 0.24889(4) 0.64149(2) 0.04877(14) Uani 1 1 d . .
O1 O 0.5993(2) 0.01967(14) 0.56610(10) 0.0902(7) Uani 1 1 d . .
O2 O 0.5602(2) 0.36465(12) 0.59646(6) 0.0625(4) Uani 1 1 d . .
O3 O 0.1509(2) 0.17972(14) 0.43731(7) 0.0663(5) Uani 1 1 d . .
O4 O 0.20368(19) 0.14981(14) 0.35805(6) 0.0616(4) Uani 1 1 d . .
O5 O 0.4063(2) 0.35291(13) 0.32556(6) 0.0617(4) Uani 1 1 d . .
O6 O 0.1782(2) 0.35855(17) 0.35295(8) 0.0814(6) Uani 1 1 d . .
O7 O 0.03964(18) 0.30701(14) 0.61989(7) 0.0661(5) Uani 1 1 d . .
O8 O 0.1222(2) 0.16359(13) 0.66733(7) 0.0697(5) Uani 1 1 d . .
N1 N 0.25485(19) 0.21840(13) 0.59554(6) 0.0448(4) Uani 1 1 d . .
C1 C 0.46547(19) 0.27434(13) 0.48363(7) 0.0354(4) Uani 1 1 d . .
C2 C 0.4373(2) 0.25416(13) 0.53827(7) 0.0365(4) Uani 1 1 d . .
C3 C 0.2909(2) 0.28891(16) 0.55735(8) 0.0466(4) Uani 1 1 d . .
H3A H 0.301858 0.351229 0.572168 0.056 Uiso 1 1 calc R .
H3B H 0.214690 0.291119 0.530266 0.056 Uiso 1 1 calc R .
C4 C 0.3693(2) 0.14579(15) 0.60216(8) 0.0471(5) Uani 1 1 d . .
H4A H 0.327177 0.084583 0.609133 0.057 Uiso 1 1 calc R .
H4B H 0.441923 0.162139 0.628922 0.057 Uiso 1 1 calc R .
C5 C 0.4361(2) 0.14753(13) 0.55071(7) 0.0407(4) Uani 1 1 d . .
H5 H 0.368429 0.115468 0.526255 0.049 Uiso 1 1 calc R .
C6 C 0.5856(2) 0.09965(15) 0.55112(8) 0.0489(5) Uani 1 1 d . .
C7 C 0.7112(2) 0.15722(14) 0.53125(8) 0.0430(4) Uani 1 1 d . .
C8 C 0.6838(2) 0.16960(13) 0.47381(8) 0.0387(4) Uani 1 1 d . .
C9 C 0.55220(19) 0.21314(13) 0.45453(7) 0.0355(4) Uani 1 1 d . .
C10 C 0.5715(2) 0.29915(14) 0.56679(7) 0.0433(4) Uani 1 1 d . .
C11 C 0.7082(2) 0.25986(14) 0.55031(8) 0.0434(4) Uani 1 1 d . .
H11 H 0.796884 0.279229 0.570488 0.052 Uiso 1 1 calc R .
C12 C 0.8612(3) 0.11242(19) 0.54586(10) 0.0600(6) Uani 1 1 d . .
H12A H 0.877584 0.113011 0.581794 0.090 Uiso 1 1 calc GR .
H12B H 0.937825 0.147677 0.530988 0.090 Uiso 1 1 calc GR .
H12C H 0.862281 0.048493 0.533962 0.090 Uiso 1 1 calc GR .
C13 C 0.7727(2) 0.11208(16) 0.43904(9) 0.0521(5) Uani 1 1 d . .
H13A H 0.753324 0.133471 0.405101 0.078 Uiso 1 1 calc GR .
H13B H 0.745716 0.046801 0.441436 0.078 Uiso 1 1 calc GR .
H13C H 0.875956 0.119220 0.448387 0.078 Uiso 1 1 calc GR .
C14 C 0.4951(2) 0.21199(15) 0.39980(7) 0.0419(4) Uani 1 1 d . .
H14A H 0.480140 0.147836 0.387871 0.050 Uiso 1 1 calc R .
H14B H 0.563294 0.243651 0.378699 0.050 Uiso 1 1 calc R .
C15 C 0.3470(2) 0.26568(15) 0.39993(7) 0.0414(4) Uani 1 1 d . .
C16 C 0.3549(2) 0.32606(15) 0.44841(7) 0.0424(4) Uani 1 1 d . .
H16A H 0.388662 0.389500 0.441648 0.051 Uiso 1 1 calc R .
H16B H 0.259086 0.329608 0.462682 0.051 Uiso 1 1 calc R .
C17 C 0.2215(2) 0.19446(16) 0.40157(8) 0.0464(5) Uani 1 1 d . .
C18 C 0.0852(3) 0.0811(2) 0.35252(11) 0.0787(9) Uani 1 1 d . .
H18A H 0.102926 0.030319 0.376557 0.094 Uiso 1 1 calc R .
H18B H -0.007913 0.110804 0.359296 0.094 Uiso 1 1 calc R .
C19 C 0.0774(6) 0.0448(4) 0.30402(17) 0.155(3) Uani 1 1 d . .
H19A H 0.084380 0.095379 0.280322 0.232 Uiso 1 1 calc GR .
H19B H -0.014836 0.012430 0.297811 0.232 Uiso 1 1 calc GR .
H19C H 0.157397 0.001380 0.300403 0.232 Uiso 1 1 calc GR .
C20 C 0.3183(3) 0.33006(17) 0.35449(8) 0.0508(5) Uani 1 1 d . .
C21 C 0.1277(4) 0.4235(2) 0.31253(13) 0.0870(9) Uani 1 1 d . .
H21A H 0.178307 0.409753 0.282274 0.104 Uiso 1 1 calc R .
H21B H 0.022477 0.415839 0.305051 0.104 Uiso 1 1 calc R .
C22 C 0.1584(7) 0.5163(3) 0.3283(2) 0.144(2) Uani 1 1 d . .
H22A H 0.101058 0.531286 0.356391 0.215 Uiso 1 1 calc GR .
H22B H 0.133436 0.559107 0.301144 0.215 Uiso 1 1 calc GR .
H22C H 0.261516 0.522080 0.338042 0.215 Uiso 1 1 calc GR .
C23 C 0.8940(3) 0.3754(2) 0.47766(19) 0.0987(10) Uani 1 1 d . U
H23 H 0.980058 0.350247 0.492945 0.118 Uiso 1 1 calc R .
C24 C 0.8385(5) 0.3578(2) 0.42883(17) 0.1014(10) Uani 1 1 d . U
H24 H 0.879812 0.318761 0.405344 0.122 Uiso 1 1 calc R .
C25 C 0.7091(4) 0.4100(2) 0.42195(12) 0.0872(8) Uani 1 1 d . U
H25 H 0.647780 0.411696 0.392727 0.105 Uiso 1 1 calc R .
C26 C 0.6868(3) 0.45833(18) 0.46508(14) 0.0764(7) Uani 1 1 d . U
H26 H 0.608341 0.498937 0.469904 0.092 Uiso 1 1 calc R .
C27 C 0.7970(4) 0.4378(2) 0.49974(13) 0.0830(7) Uani 1 1 d . U
H27 H 0.806664 0.461037 0.532421 0.100 Uiso 1 1 calc R .
C28 C 0.2659(2) 0.31956(14) 0.68313(7) 0.0445(4) Uani 1 1 d . .
C29 C 0.2751(3) 0.41567(17) 0.67469(8) 0.0569(6) Uani 1 1 d . .
H29 H 0.220802 0.443421 0.647919 0.068 Uiso 1 1 calc R .
C30 C 0.3662(3) 0.46994(18) 0.70660(9) 0.0659(7) Uani 1 1 d . .
H30 H 0.374048 0.534395 0.700742 0.079 Uiso 1 1 calc R .
C31 C 0.4457(3) 0.42986(19) 0.74711(9) 0.0614(6) Uani 1 1 d . .
C32 C 0.4331(3) 0.33403(19) 0.75519(9) 0.0582(6) Uani 1 1 d . .
H32 H 0.485504 0.306395 0.782420 0.070 Uiso 1 1 calc R .
C33 C 0.3437(3) 0.27852(17) 0.72336(8) 0.0524(5) Uani 1 1 d . .
H33 H 0.336293 0.214000 0.729092 0.063 Uiso 1 1 calc R .
C34 C 0.5412(5) 0.4901(3) 0.78280(12) 0.0979(12) Uani 1 1 d . .
H34A H 0.554999 0.551043 0.768016 0.147 Uiso 1 1 calc GR .
H34B H 0.635434 0.460235 0.789169 0.147 Uiso 1 1 calc GR .
H34C H 0.493867 0.497354 0.813876 0.147 Uiso 1 1 calc GR .
N2 N 0.7961(6) 0.2376(5) 0.7939(2) 0.170(2) Uani 1 1 d . .
C35 C 0.7543(5) 0.2293(4) 0.6976(2) 0.1294(16) Uani 1 1 d . .
H35A H 0.843333 0.245428 0.681785 0.194 Uiso 1 1 calc GR .
H35B H 0.677474 0.272795 0.686991 0.194 Uiso 1 1 calc GR .
H35C H 0.724941 0.166406 0.688175 0.194 Uiso 1 1 calc GR .
C36 C 0.7801(5) 0.2345(4) 0.7515(3) 0.1187(16) Uani 1 1 d . .

loop_
_atom_site_aniso_label
_atom_site_aniso_U_11
_atom_site_aniso_U_22
_atom_site_aniso_U_33
_atom_site_aniso_U_23
_atom_site_aniso_U_13
_atom_site_aniso_U_12
Co1 0.03484(17) 0.03522(17) 0.04507(18) 0.00185(12) 0.00399(12) -0.00301(11)
S1 0.0440(3) 0.0599(3) 0.0437(3) -0.0064(2) 0.0135(2) -0.0136(2)
O1 0.0741(12) 0.0547(11) 0.145(2) 0.0445(12) 0.0283(13) 0.0140(9)
O2 0.0672(10) 0.0609(10) 0.0588(9) -0.0222(8) -0.0010(8) -0.0004(8)
O3 0.0581(10) 0.0891(13) 0.0534(9) 0.0024(8) 0.0182(8) -0.0162(9)
O4 0.0593(9) 0.0811(11) 0.0444(8) -0.0021(8) 0.0042(7) -0.0245(9)
O5 0.0740(11) 0.0655(10) 0.0471(8) 0.0114(7) 0.0150(8) -0.0051(8)
O6 0.0646(11) 0.1104(16) 0.0693(12) 0.0389(11) 0.0042(9) 0.0267(11)
O7 0.0414(8) 0.0935(14) 0.0637(10) -0.0135(9) 0.0060(7) 0.0025(8)
O8 0.0802(12) 0.0699(11) 0.0618(10) -0.0046(8) 0.0292(9) -0.0337(9)
N1 0.0474(9) 0.0492(9) 0.0386(8) -0.0018(7) 0.0103(7) -0.0051(7)
C1 0.0327(8) 0.0387(9) 0.0348(8) 0.0021(7) 0.0032(7) 0.0005(7)
C2 0.0373(9) 0.0381(9) 0.0343(9) 0.0023(7) 0.0042(7) 0.0012(7)
C3 0.0454(11) 0.0542(12) 0.0413(10) 0.0059(9) 0.0105(8) 0.0066(9)
C4 0.0565(12) 0.0440(11) 0.0413(10) 0.0041(8) 0.0072(9) -0.0047(9)
C5 0.0440(10) 0.0380(9) 0.0405(9) 0.0015(7) 0.0048(8) -0.0028(8)
C6 0.0518(11) 0.0418(10) 0.0533(11) 0.0084(9) 0.0050(9) 0.0045(9)
C7 0.0373(10) 0.0418(10) 0.0493(11) 0.0045(8) -0.0024(8) 0.0048(8)
C8 0.0338(9) 0.0356(9) 0.0471(10) -0.0013(7) 0.0050(7) -0.0012(7)
C9 0.0333(8) 0.0362(9) 0.0373(9) -0.0012(7) 0.0048(7) -0.0037(7)
C10 0.0499(11) 0.0417(10) 0.0377(9) 0.0007(8) -0.0025(8) -0.0014(8)
C11 0.0418(10) 0.0442(10) 0.0431(10) 0.0003(8) -0.0064(8) -0.0032(8)
C12 0.0493(12) 0.0612(14) 0.0683(15) 0.0082(11) -0.0076(11) 0.0126(10)
C13 0.0428(11) 0.0522(12) 0.0621(13) -0.0094(10) 0.0106(9) 0.0058(9)
C14 0.0383(9) 0.0520(11) 0.0358(9) -0.0037(8) 0.0041(7) -0.0001(8)
C15 0.0381(9) 0.0540(11) 0.0320(9) 0.0051(8) 0.0020(7) 0.0013(8)
C16 0.0407(10) 0.0495(11) 0.0372(9) 0.0019(8) 0.0024(8) 0.0081(8)
C17 0.0382(10) 0.0618(13) 0.0391(10) 0.0074(9) 0.0003(8) 0.0001(8)
C18 0.0733(17) 0.097(2) 0.0655(16) 0.0023(15) 0.0016(13) -0.0401(16)
C19 0.182(5) 0.179(5) 0.109(3) -0.058(3) 0.050(3) -0.119(4)
C20 0.0566(13) 0.0575(12) 0.0381(10) 0.0057(9) 0.0017(9) -0.0007(10)
C21 0.098(2) 0.089(2) 0.0725(18) 0.0211(16) -0.0105(17) 0.0181(18)
C22 0.199(6) 0.097(3) 0.129(4) -0.016(3) -0.043(4) 0.039(3)
C23 0.0391(12) 0.0760(18) 0.180(3) 0.0480(18) -0.0011(15) -0.0160(10)
C24 0.117(2) 0.0622(17) 0.134(2) -0.0086(17) 0.0873(18) -0.0272(14)
C25 0.110(2) 0.0825(19) 0.0685(14) 0.0330(12) -0.0044(14) -0.0440(14)
C26 0.0669(14) 0.0392(12) 0.125(2) 0.0165(13) 0.0223(13) -0.0025(10)
C27 0.1009(19) 0.0660(16) 0.0817(16) -0.0044(13) 0.0023(13) -0.0475(13)
C28 0.0504(11) 0.0492(11) 0.0352(9) -0.0032(8) 0.0124(8) -0.0073(8)
C29 0.0778(16) 0.0513(12) 0.0418(11) 0.0049(9) 0.0065(10) -0.0076(11)
C30 0.098(2) 0.0505(13) 0.0498(12) 0.0003(10) 0.0118(12) -0.0203(13)
C31 0.0722(15) 0.0695(15) 0.0436(11) -0.0095(11) 0.0127(10) -0.0217(12)
C32 0.0634(14) 0.0698(15) 0.0413(11) 0.0003(10) 0.0024(10) -0.0045(11)
C33 0.0656(14) 0.0480(11) 0.0443(11) 0.0018(9) 0.0082(10) -0.0021(10)
C34 0.123(3) 0.105(3) 0.0658(18) -0.0203(17) 0.0007(18) -0.051(2)
N2 0.121(4) 0.229(6) 0.158(5) 0.041(5) -0.016(4) 0.020(4)
C35 0.099(3) 0.157(5) 0.136(4) 0.000(4) 0.036(3) -0.004(3)
C36 0.080(3) 0.128(4) 0.149(5) 0.025(4) 0.009(3) 0.011(2)

loop_
_atom_type_symbol
_atom_type_description
_atom_type_scat_dispersion_real
_atom_type_scat_dispersion_imag
_atom_type_scat_source
C C 0.0181 0.0091 'International Tables Vol C Tables 4.2.6.8 and 6.1.1.4'
H H 0.0000 0.0000 'International Tables Vol C Tables 4.2.6.8 and 6.1.1.4'
Co Co -2.3653 3.6143 'International Tables Vol C Tables 4.2.6.8 and 6.1.1.4'
N N 0.0311 0.0180 'International Tables Vol C Tables 4.2.6.8 and 6.1.1.4'
O O 0.0492 0.0322 'International Tables Vol C Tables 4.2.6.8 and 6.1.1.4'
S S 0.3331 0.5567 'International Tables Vol C Tables 4.2.6.8 and 6.1.1.4'

loop_
_geom_angle_atom_site_label_1
_geom_angle_atom_site_label_2
_geom_angle_atom_site_label_3
_geom_angle
C8 Co1 C1 73.10(7)
C8 Co1 C25 125.80(12)
C8 Co1 C26 163.54(12)
C9 Co1 C1 40.26(7)
C9 Co1 C8 40.52(7)
C9 Co1 C11 93.03(8)
C9 Co1 C23 146.89(15)
C9 Co1 C24 113.46(13)
C9 Co1 C25 106.45(10)
C9 Co1 C26 129.22(11)
C9 Co1 C27 167.33(12)
C11 Co1 C1 83.27(8)
C11 Co1 C8 72.15(8)
C11 Co1 C23 100.07(14)
C11 Co1 C24 135.18(16)
C11 Co1 C25 160.11(11)
C11 Co1 C26 124.26(12)
C11 Co1 C27 95.09(11)
C23 Co1 C1 170.88(11)
C23 Co1 C8 115.98(12)
C23 Co1 C24 39.57(17)
C23 Co1 C25 65.63(14)
C23 Co1 C26 65.57(12)
C23 Co1 C27 40.20(15)
C24 Co1 C1 140.01(16)
C24 Co1 C8 104.62(11)
C24 Co1 C25 39.25(16)
C24 Co1 C26 65.48(13)
C25 Co1 C1 108.90(11)
C26 Co1 C1 105.51(10)
C26 Co1 C25 38.36(14)
C27 Co1 C1 131.39(12)
C27 Co1 C8 151.99(12)
C27 Co1 C24 66.55(14)
C27 Co1 C25 65.02(13)
C27 Co1 C26 38.38(13)
O7 S1 O8 120.51(12)
O7 S1 N1 106.14(10)
O7 S1 C28 107.65(11)
O8 S1 N1 106.30(10)
O8 S1 C28 107.78(11)
N1 S1 C28 107.91(9)
C17 O4 C18 117.50(19)
C20 O6 C21 117.9(2)
C3 N1 S1 119.69(15)
C4 N1 S1 121.16(14)
C4 N1 C3 112.00(16)
C2 C1 Co1 107.70(12)
C2 C1 C16 122.64(16)
C9 C1 Co1 65.37(10)
C9 C1 C2 122.27(16)
C9 C1 C16 108.79(15)
C16 C1 Co1 116.45(13)
C1 C2 C3 117.10(15)
C1 C2 C5 113.12(15)
C1 C2 C10 102.86(15)
C3 C2 C5 103.06(15)
C3 C2 C10 112.35(16)
C10 C2 C5 108.35(15)
N1 C3 C2 104.03(16)
N1 C3 H3A 111.0
N1 C3 H3B 111.0
C2 C3 H3A 111.0
C2 C3 H3B 111.0
H3A C3 H3B 109.0
N1 C4 H4A 111.5
N1 C4 H4B 111.5
N1 C4 C5 101.28(15)
H4A C4 H4B 109.3
C5 C4 H4A 111.5
C5 C4 H4B 111.5
C2 C5 H5 108.8
C4 C5 C2 102.45(15)
C4 C5 H5 108.8
C6 C5 C2 114.91(16)
C6 C5 C4 112.77(17)
C6 C5 H5 108.8
O1 C6 C5 119.9(2)
O1 C6 C7 123.7(2)
C5 C6 C7 116.46(16)
C6 C7 C8 108.96(16)
C6 C7 C11 111.30(17)
C6 C7 C12 111.21(18)
C11 C7 C8 102.36(15)
C12 C7 C8 112.83(18)
C12 C7 C11 109.88(18)
C7 C8 Co1 91.46(12)
C9 C8 Co1 67.51(10)
C9 C8 C7 119.52(16)
C9 C8 C13 119.02(18)
C13 C8 Co1 125.34(14)
C13 C8 C7 119.15(17)
C1 C9 Co1 74.37(11)
C1 C9 C14 111.05(16)
C8 C9 Co1 71.97(11)
C8 C9 C1 123.23(17)
C8 C9 C14 125.29(17)
C14 C9 Co1 120.63(13)
O2 C10 C2 122.60(19)
O2 C10 C11 126.2(2)
C11 C10 C2 110.99(16)
Co1 C11 H11 114.5
C7 C11 Co1 93.67(13)
C7 C11 H11 114.5
C10 C11 Co1 96.20(13)
C10 C11 C7 119.59(17)
C10 C11 H11 114.5
C7 C12 H12A 109.5
C7 C12 H12B 109.5
C7 C12 H12C 109.5
H12A C12 H12B 109.5
H12A C12 H12C 109.5
H12B C12 H12C 109.5
C8 C13 H13A 109.5
C8 C13 H13B 109.5
C8 C13 H13C 109.5
H13A C13 H13B 109.5
H13A C13 H13C 109.5
H13B C13 H13C 109.5
C9 C14 H14A 111.0
C9 C14 H14B 111.0
C9 C14 C15 103.94(15)
H14A C14 H14B 109.0
C15 C14 H14A 111.0
C15 C14 H14B 111.0
C14 C15 C16 106.06(15)
C17 C15 C14 108.98(17)
C17 C15 C16 109.89(16)
C17 C15 C20 108.97(17)
C20 C15 C14 113.68(17)
C20 C15 C16 109.20(17)
C1 C16 C15 104.17(15)
C1 C16 H16A 110.9
C1 C16 H16B 110.9
C15 C16 H16A 110.9
C15 C16 H16B 110.9
H16A C16 H16B 108.9
O3 C17 O4 124.8(2)
O3 C17 C15 125.0(2)
O4 C17 C15 110.18(17)
O4 C18 H18A 109.7
O4 C18 H18B 109.7
H18A C18 H18B 108.2
C19 C18 O4 109.9(3)
C19 C18 H18A 109.7
C19 C18 H18B 109.7
C18 C19 H19A 109.5
C18 C19 H19B 109.5
C18 C19 H19C 109.5
H19A C19 H19B 109.5
H19A C19 H19C 109.5
H19B C19 H19C 109.5
O5 C20 O6 125.1(2)
O5 C20 C15 126.0(2)
O6 C20 C15 108.93(19)
O6 C21 H21A 109.9
O6 C21 H21B 109.9
H21A C21 H21B 108.3
C22 C21 O6 108.7(3)
C22 C21 H21A 109.9
C22 C21 H21B 109.9
C21 C22 H22A 109.5
C21 C22 H22B 109.5
C21 C22 H22C 109.5
H22A C22 H22B 109.5
H22A C22 H22C 109.5
H22B C22 H22C 109.5
Co1 C23 H23 124.1
C24 C23 Co1 71.36(17)
C24 C23 H23 126.2
C24 C23 C27 107.7(3)
C27 C23 Co1 69.99(15)
C27 C23 H23 126.2
Co1 C24 H24 125.1
C23 C24 Co1 69.07(18)
C23 C24 H24 126.7
C23 C24 C25 106.5(3)
C25 C24 Co1 70.65(16)
C25 C24 H24 126.7
Co1 C25 H25 125.2
C24 C25 Co1 70.10(18)
C24 C25 H25 125.6
C26 C25 Co1 70.73(16)
C26 C25 C24 108.8(3)
C26 C25 H25 125.6
Co1 C26 H26 125.7
C25 C26 Co1 70.91(16)
C25 C26 H26 125.4
C27 C26 Co1 69.53(16)
C27 C26 C25 109.1(3)
C27 C26 H26 125.4
Co1 C27 H27 123.7
C23 C27 Co1 69.81(17)
C23 C27 H27 126.1
C26 C27 Co1 72.09(16)
C26 C27 C23 107.9(3)
C26 C27 H27 126.1
C29 C28 S1 119.64(18)
C33 C28 S1 119.75(17)
C33 C28 C29 120.6(2)
C28 C29 H29 120.4
C30 C29 C28 119.1(2)
C30 C29 H29 120.4
C29 C30 H30 119.5
C29 C30 C31 121.1(2)
C31 C30 H30 119.5
C30 C31 C34 120.8(3)
C32 C31 C30 118.8(2)
C32 C31 C34 120.4(3)
C31 C32 H32 119.5
C31 C32 C33 121.0(2)
C33 C32 H32 119.5
C28 C33 C32 119.5(2)
C28 C33 H33 120.3
C32 C33 H33 120.3
C31 C34 H34A 109.5
C31 C34 H34B 109.5
C31 C34 H34C 109.5
H34A C34 H34B 109.5
H34A C34 H34C 109.5
H34B C34 H34C 109.5
H35A C35 H35B 109.5
H35A C35 H35C 109.5
H35B C35 H35C 109.5
C36 C35 H35A 109.5
C36 C35 H35B 109.5
C36 C35 H35C 109.5
N2 C36 C35 178.0(6)

loop_
_geom_bond_atom_site_label_1
_geom_bond_atom_site_label_2
_geom_bond_distance
Co1 C1 2.1299(18)
Co1 C8 2.0689(19)
Co1 C9 2.0103(18)
Co1 C11 2.015(2)
Co1 C23 2.038(3)
Co1 C24 2.067(3)
Co1 C25 2.074(3)
Co1 C26 2.072(3)
Co1 C27 2.040(3)
S1 O7 1.430(2)
S1 O8 1.4323(18)
S1 N1 1.6194(17)
S1 C28 1.762(2)
O1 C6 1.206(3)
O2 C10 1.227(3)
O3 C17 1.197(3)
O4 C17 1.322(3)
O4 C18 1.452(3)
O5 C20 1.186(3)
O6 C20 1.332(3)
O6 C21 1.469(3)
N1 C3 1.476(3)
N1 C4 1.465(3)
C1 C2 1.520(2)
C1 C9 1.429(3)
C1 C16 1.521(2)
C2 C3 1.531(3)
C2 C5 1.547(3)
C2 C10 1.536(3)
C3 H3A 0.9700
C3 H3B 0.9700
C4 H4A 0.9700
C4 H4B 0.9700
C4 C5 1.531(3)
C5 H5 0.9800
C5 C6 1.516(3)
C6 C7 1.521(3)
C7 C8 1.546(3)
C7 C11 1.541(3)
C7 C12 1.531(3)
C8 C9 1.414(3)
C8 C13 1.503(3)
C9 C14 1.518(3)
C10 C11 1.451(3)
C11 H11 0.9800
C12 H12A 0.9600
C12 H12B 0.9600
C12 H12C 0.9600
C13 H13A 0.9600
C13 H13B 0.9600
C13 H13C 0.9600
C14 H14A 0.9700
C14 H14B 0.9700
C14 C15 1.544(3)
C15 C16 1.547(3)
C15 C17 1.524(3)
C15 C20 1.526(3)
C16 H16A 0.9700
C16 H16B 0.9700
C18 H18A 0.9700
C18 H18B 0.9700
C18 C19 1.388(5)
C19 H19A 0.9600
C19 H19B 0.9600
C19 H19C 0.9600
C21 H21A 0.9700
C21 H21B 0.9700
C21 C22 1.404(6)
C22 H22A 0.9600
C22 H22B 0.9600
C22 H22C 0.9600
C23 H23 0.9300
C23 C24 1.390(6)
C23 C27 1.401(5)
C24 H24 0.9300
C24 C25 1.391(5)
C25 H25 0.9300
C25 C26 1.362(5)
C26 H26 0.9300
C26 C27 1.352(5)
C27 H27 0.9300
C28 C29 1.384(3)
C28 C33 1.377(3)
C29 H29 0.9300
C29 C30 1.383(3)
C30 H30 0.9300
C30 C31 1.384(4)
C31 C32 1.381(4)
C31 C34 1.513(4)
C32 H32 0.9300
C32 C33 1.384(3)
C33 H33 0.9300
C34 H34A 0.9600
C34 H34B 0.9600
C34 H34C 0.9600
N2 C36 1.132(8)
C35 H35A 0.9600
C35 H35B 0.9600
C35 H35C 0.9600
C35 C36 1.443(8)
